data_4033734
loop_
_publ_author_name
'Shu, Wen-Ming'
'He, Jian-Xin'
'Zhang, Xun-Fang'
'Wang, Shuai'
'Wu, An-Xin'

_publ_section_title
;
 TFA-Mediated DMSO-Participant Sequential Oxidation/1,3-Dipolar
 Cycloaddition Cascade of Pyridinium Ylides for the Assembly of
 Indolizines.
;
_journal_issue 5
_journal_name_full 'The Journal of organic chemistry'
_journal_page_first 2962
_journal_page_last 2968
_journal_paper_doi 10.1021/acs.joc.8b02755
_journal_volume 84
_journal_year 2019
_chemical_formula_sum 'C24 H19 N O2'
_chemical_formula_weight 353.40
_space_group_crystal_system triclinic
_space_group_IT_number 2
_space_group_name_Hall '-P 1'
_space_group_name_H-M_alt 'P -1'
_atom_sites_solution_hydrogens geom
_audit_creation_method SHELXL-2014/7
_cell_angle_alpha 106.563(4)
_cell_angle_beta 92.469(4)
_cell_angle_gamma 107.893(4)
_cell_formula_units_Z 2
_cell_length_a 7.326(2)
_cell_length_b 9.882(3)
_cell_length_c 13.685(4)
_cell_measurement_reflns_used 2688
_cell_measurement_temperature 273(2)
_cell_measurement_theta_max 29.77
_cell_measurement_theta_min 2.95
_cell_volume 894.4(5)
_computing_structure_refinement 'SHELXL-2014/7 (Sheldrick, 2014)'
_diffrn_ambient_temperature 273(2)
_diffrn_measured_fraction_theta_full 0.987
_diffrn_measured_fraction_theta_max 0.965
_diffrn_measurement_device_type CCD
_diffrn_radiation_type MoK\a
_diffrn_radiation_wavelength 0.71073
_diffrn_reflns_av_R_equivalents 0.0247
_diffrn_reflns_av_unetI/netI 0.0472
_diffrn_reflns_Laue_measured_fraction_full 0.987
_diffrn_reflns_Laue_measured_fraction_max 0.965
_diffrn_reflns_limit_h_max 10
_diffrn_reflns_limit_h_min -10
_diffrn_reflns_limit_k_max 12
_diffrn_reflns_limit_k_min -13
_diffrn_reflns_limit_l_max 19
_diffrn_reflns_limit_l_min -19
_diffrn_reflns_number 9083
_diffrn_reflns_point_group_measured_fraction_full 0.987
_diffrn_reflns_point_group_measured_fraction_max 0.965
_diffrn_reflns_theta_full 25.242
_diffrn_reflns_theta_max 30.283
_diffrn_reflns_theta_min 1.569
_exptl_absorpt_coefficient_mu 0.083
_exptl_absorpt_correction_type multi-scan
_exptl_absorpt_process_details sadabs
_exptl_crystal_colour colorless
_exptl_crystal_density_diffrn 1.312
_exptl_crystal_description block
_exptl_crystal_F_000 372
_exptl_crystal_size_max 0.220
_exptl_crystal_size_mid 0.200
_exptl_crystal_size_min 0.180
_exptl_transmission_factor_max 0.864
_exptl_transmission_factor_min 0.864
_refine_diff_density_max 0.386
_refine_diff_density_min -0.274
_refine_diff_density_rms 0.054
_refine_ls_extinction_method none
_refine_ls_goodness_of_fit_ref 1.033
_refine_ls_hydrogen_treatment constr
_refine_ls_matrix_type full
_refine_ls_number_parameters 246
_refine_ls_number_reflns 5172
_refine_ls_number_restraints 1
_refine_ls_restrained_S_all 1.034
_refine_ls_R_factor_all 0.0847
_refine_ls_R_factor_gt 0.0562
_refine_ls_shift/su_max 0.000
_refine_ls_shift/su_mean 0.000
_refine_ls_structure_factor_coef Fsqd
_refine_ls_weighting_details 'w=1/[\s^2^(Fo^2^)+(0.1170P)^2^+0.0015P] where P=(Fo^2^+2Fc^2^)/3'
_refine_ls_weighting_scheme calc
_refine_ls_wR_factor_gt 0.1676
_refine_ls_wR_factor_ref 0.1914
_reflns_Friedel_coverage 0.000
_reflns_number_gt 3509
_reflns_number_total 5172
_reflns_threshold_expression 'I > 2\s(I)'
_cod_data_source_file jo8b02755_si_002.cif
_cod_data_source_block 1_a
_cod_original_cell_volume 894.4(4)
_cod_database_code 4033734
_shelx_shelxl_version_number 2014/7
_shelx_space_group_comment
;
The symmetry employed for this shelxl refinement is uniquely defined
by the following loop, which should always be used as a source of
symmetry information in preference to the above space-group names.
They are only intended as comments.
;
_shelx_estimated_absorpt_t_min 0.982
_shelx_estimated_absorpt_t_max 0.985

loop_
_space_group_symop_operation_xyz
'x, y, z'
'-x, -y, -z'

loop_
_atom_site_label
_atom_site_type_symbol
_atom_site_fract_x
_atom_site_fract_y
_atom_site_fract_z
_atom_site_U_iso_or_equiv
_atom_site_adp_type
_atom_site_occupancy
_atom_site_site_symmetry_order
_atom_site_calc_flag
_atom_site_refinement_flags_posn
_atom_site_refinement_flags_adp
C1 C 0.2846(3) 0.3781(2) 0.58548(18) 0.0569(5) Uani 1 1 d . .
H1A H 0.3182 0.3073 0.5315 0.085 Uiso 1 1 calc R U
H1B H 0.1605 0.3300 0.6024 0.085 Uiso 1 1 calc R U
H1C H 0.3808 0.4148 0.6453 0.085 Uiso 1 1 calc R U
C2 C 0.2758(3) 0.5063(2) 0.54986(14) 0.0407(4) Uani 1 1 d . .
C3 C 0.2117(3) 0.48377(19) 0.44848(14) 0.0415(4) Uani 1 1 d . .
H3 H 0.1736 0.3875 0.4019 0.050 Uiso 1 1 calc R U
C4 C 0.2025(2) 0.60007(18) 0.41426(12) 0.0363(4) Uani 1 1 d . .
H4 H 0.1601 0.5817 0.3452 0.044 Uiso 1 1 calc R U
C5 C 0.2560(2) 0.74444(17) 0.48221(11) 0.0318(3) Uani 1 1 d . .
C6 C 0.3174(3) 0.76814(19) 0.58496(12) 0.0386(4) Uani 1 1 d . .
H6 H 0.3510 0.8637 0.6321 0.046 Uiso 1 1 calc R U
C7 C 0.3288(3) 0.6509(2) 0.61737(13) 0.0446(4) Uani 1 1 d . .
H7 H 0.3731 0.6691 0.6862 0.053 Uiso 1 1 calc R U
C8 C 0.2430(2) 0.87319(18) 0.44992(11) 0.0334(3) Uani 1 1 d . .
C9 C 0.2900(2) 0.87384(17) 0.34732(11) 0.0323(3) Uani 1 1 d . .
C10 C 0.4134(2) 0.81157(17) 0.29261(11) 0.0330(3) Uani 1 1 d . .
H10 H 0.4708 0.7492 0.3115 0.040 Uiso 1 1 calc R U
C11 C 0.4399(2) 0.85576(17) 0.20459(11) 0.0316(3) Uani 1 1 d . .
C12 C 0.3265(2) 0.94870(15) 0.20543(10) 0.0277(3) Uani 1 1 d . U
C13 C 0.2897(3) 1.02022(18) 0.13647(13) 0.0379(4) Uani 1 1 d . .
H13 H 0.3517 1.0158 0.0783 0.045 Uiso 1 1 calc R U
C14 C 0.1633(3) 1.09589(19) 0.15472(14) 0.0437(4) Uani 1 1 d . .
H14 H 0.1384 1.1437 0.1088 0.052 Uiso 1 1 calc R U
C15 C 0.0685(3) 1.1033(2) 0.24274(14) 0.0446(4) Uani 1 1 d . .
H15 H -0.0192 1.1551 0.2541 0.054 Uiso 1 1 calc R U
C16 C 0.1051(3) 1.03520(19) 0.31070(13) 0.0391(4) Uani 1 1 d . .
H16 H 0.0431 1.0401 0.3689 0.047 Uiso 1 1 calc R U
C17 C 0.5663(2) 0.82206(17) 0.12961(11) 0.0333(3) Uani 1 1 d . .
C18 C 0.6356(2) 0.69407(17) 0.12670(11) 0.0319(3) Uani 1 1 d . .
C19 C 0.5138(2) 0.55897(18) 0.13298(12) 0.0364(4) Uani 1 1 d . .
H19 H 0.3851 0.5472 0.1413 0.044 Uiso 1 1 calc R U
C20 C 0.5824(3) 0.44223(19) 0.12696(12) 0.0412(4) Uani 1 1 d . .
H20 H 0.4977 0.3516 0.1292 0.049 Uiso 1 1 calc R U
C21 C 0.7735(3) 0.4563(2) 0.11762(13) 0.0425(4) Uani 1 1 d . .
C22 C 0.8953(3) 0.5917(2) 0.11061(15) 0.0465(4) Uani 1 1 d . .
H22 H 1.0249 0.6041 0.1043 0.056 Uiso 1 1 calc R U
C23 C 0.8265(2) 0.70729(19) 0.11293(13) 0.0405(4) Uani 1 1 d . .
H23 H 0.9087 0.7952 0.1052 0.049 Uiso 1 1 calc R U
C24 C 0.8503(4) 0.3307(3) 0.1147(2) 0.0667(6) Uani 1 1 d . .
H24A H 0.9254 0.3522 0.1799 0.100 Uiso 1 1 calc R U
H24B H 0.9306 0.3208 0.0613 0.100 Uiso 1 1 calc R U
H24C H 0.7439 0.2389 0.1011 0.100 Uiso 1 1 calc R U
N1 N 0.2346(2) 0.95888(15) 0.29280(10) 0.0343(3) Uani 1 1 d . U
O1 O 0.1982(2) 0.97323(15) 0.50700(9) 0.0511(4) Uani 1 1 d . .
O2 O 0.6204(2) 0.89630(15) 0.07170(10) 0.0506(4) Uani 1 1 d . .

loop_
_atom_site_aniso_label
_atom_site_aniso_U_11
_atom_site_aniso_U_22
_atom_site_aniso_U_33
_atom_site_aniso_U_23
_atom_site_aniso_U_13
_atom_site_aniso_U_12
C1 0.0581(12) 0.0569(12) 0.0746(13) 0.0413(11) 0.0140(10) 0.0257(10)
C2 0.0352(9) 0.0459(10) 0.0524(10) 0.0275(8) 0.0119(7) 0.0172(7)
C3 0.0456(10) 0.0336(8) 0.0457(9) 0.0130(7) 0.0092(7) 0.0128(7)
C4 0.0406(9) 0.0385(8) 0.0300(7) 0.0115(6) 0.0050(6) 0.0129(7)
C5 0.0316(8) 0.0370(8) 0.0317(7) 0.0149(6) 0.0082(6) 0.0140(6)
C6 0.0448(9) 0.0386(9) 0.0306(7) 0.0105(6) 0.0031(6) 0.0120(7)
C7 0.0470(10) 0.0530(11) 0.0379(8) 0.0222(8) 0.0020(7) 0.0156(8)
C8 0.0355(8) 0.0371(8) 0.0332(7) 0.0143(6) 0.0090(6) 0.0165(6)
C9 0.0393(8) 0.0340(8) 0.0319(7) 0.0158(6) 0.0088(6) 0.0181(6)
C10 0.0397(9) 0.0349(8) 0.0338(7) 0.0164(6) 0.0098(6) 0.0195(7)
C11 0.0364(8) 0.0318(7) 0.0330(7) 0.0147(6) 0.0087(6) 0.0157(6)
C12 0.0320(7) 0.0256(7) 0.0297(6) 0.0121(5) 0.0060(5) 0.0122(6)
C13 0.0458(9) 0.0361(8) 0.0376(8) 0.0201(7) 0.0063(7) 0.0140(7)
C14 0.0549(11) 0.0364(9) 0.0489(9) 0.0225(8) 0.0026(8) 0.0198(8)
C15 0.0516(11) 0.0385(9) 0.0519(10) 0.0134(8) 0.0039(8) 0.0277(8)
C16 0.0456(10) 0.0397(9) 0.0387(8) 0.0116(7) 0.0108(7) 0.0237(8)
C17 0.0367(8) 0.0345(8) 0.0332(7) 0.0150(6) 0.0077(6) 0.0138(6)
C18 0.0367(8) 0.0330(8) 0.0287(7) 0.0103(6) 0.0080(6) 0.0146(6)
C19 0.0371(8) 0.0372(8) 0.0373(8) 0.0144(7) 0.0088(6) 0.0129(7)
C20 0.0527(11) 0.0332(8) 0.0389(8) 0.0130(7) 0.0087(7) 0.0140(8)
C21 0.0542(11) 0.0405(9) 0.0384(8) 0.0115(7) 0.0080(7) 0.0240(8)
C22 0.0389(10) 0.0479(10) 0.0573(11) 0.0151(9) 0.0115(8) 0.0214(8)
C23 0.0378(9) 0.0354(9) 0.0475(9) 0.0122(7) 0.0123(7) 0.0110(7)
C24 0.0873(17) 0.0576(13) 0.0772(15) 0.0284(11) 0.0237(12) 0.0466(13)
N1 0.0410(8) 0.0344(7) 0.0340(6) 0.0139(5) 0.0086(5) 0.0183(6)
O1 0.0753(10) 0.0538(8) 0.0414(7) 0.0180(6) 0.0225(6) 0.0405(7)
O2 0.0640(9) 0.0572(8) 0.0536(7) 0.0371(6) 0.0298(6) 0.0312(7)

loop_
_atom_type_symbol
_atom_type_description
_atom_type_scat_dispersion_real
_atom_type_scat_dispersion_imag
_atom_type_scat_source
C C 0.0033 0.0016 'International Tables Vol C Tables 4.2.6.8 and 6.1.1.4'
H H 0.0000 0.0000 'International Tables Vol C Tables 4.2.6.8 and 6.1.1.4'
N N 0.0061 0.0033 'International Tables Vol C Tables 4.2.6.8 and 6.1.1.4'
O O 0.0106 0.0060 'International Tables Vol C Tables 4.2.6.8 and 6.1.1.4'

loop_
_geom_angle_atom_site_label_1
_geom_angle_atom_site_label_2
_geom_angle_atom_site_label_3
_geom_angle
C2 C1 H1A 109.5
C2 C1 H1B 109.5
H1A C1 H1B 109.5
C2 C1 H1C 109.5
H1A C1 H1C 109.5
H1B C1 H1C 109.5
C3 C2 C7 117.58(15)
C3 C2 C1 120.84(18)
C7 C2 C1 121.57(17)
C4 C3 C2 121.72(17)
C4 C3 H3 119.1
C2 C3 H3 119.1
C3 C4 C5 120.38(15)
C3 C4 H4 119.8
C5 C4 H4 119.8
C4 C5 C6 118.44(14)
C4 C5 C8 122.53(14)
C6 C5 C8 118.99(15)
C7 C6 C5 120.33(16)
C7 C6 H6 119.8
C5 C6 H6 119.8
C6 C7 C2 121.53(16)
C6 C7 H7 119.2
C2 C7 H7 119.2
O1 C8 C9 122.13(14)
O1 C8 C5 121.29(13)
C9 C8 C5 116.57(13)
C10 C9 N1 107.20(12)
C10 C9 C8 128.15(14)
N1 C9 C8 124.11(14)
C9 C10 C11 110.06(13)
C9 C10 H10 125.0
C11 C10 H10 125.0
C10 C11 C12 106.31(13)
C10 C11 C17 127.69(14)
C12 C11 C17 125.91(13)
N1 C12 C13 119.34(14)
N1 C12 C11 108.09(12)
C13 C12 C11 132.52(14)
C14 C13 C12 119.40(15)
C14 C13 H13 120.3
C12 C13 H13 120.3
C13 C14 C15 120.75(14)
C13 C14 H14 119.6
C15 C14 H14 119.6
C16 C15 C14 120.14(16)
C16 C15 H15 119.9
C14 C15 H15 119.9
C15 C16 N1 119.31(15)
C15 C16 H16 120.3
N1 C16 H16 120.3
O2 C17 C11 122.58(15)
O2 C17 C18 120.00(14)
C11 C17 C18 117.40(12)
C19 C18 C23 118.35(14)
C19 C18 C17 122.28(14)
C23 C18 C17 119.32(14)
C20 C19 C18 120.39(16)
C20 C19 H19 119.8
C18 C19 H19 119.8
C19 C20 C21 121.70(16)
C19 C20 H20 119.1
C21 C20 H20 119.1
C20 C21 C22 117.81(16)
C20 C21 C24 121.77(18)
C22 C21 C24 120.41(18)
C23 C22 C21 120.91(17)
C23 C22 H22 119.5
C21 C22 H22 119.5
C22 C23 C18 120.74(15)
C22 C23 H23 119.6
C18 C23 H23 119.6
C21 C24 H24A 109.5
C21 C24 H24B 109.5
H24A C24 H24B 109.5
C21 C24 H24C 109.5
H24A C24 H24C 109.5
H24B C24 H24C 109.5
C16 N1 C12 121.04(13)
C16 N1 C9 130.50(13)
C12 N1 C9 108.34(12)

loop_
_geom_bond_atom_site_label_1
_geom_bond_atom_site_label_2
_geom_bond_distance
C1 C2 1.499(2)
C1 H1A 0.9600
C1 H1B 0.9600
C1 H1C 0.9600
C2 C3 1.378(3)
C2 C7 1.386(3)
C3 C4 1.377(2)
C3 H3 0.9300
C4 C5 1.386(2)
C4 H4 0.9300
C5 C6 1.388(2)
C5 C8 1.488(2)
C6 C7 1.377(2)
C6 H6 0.9300
C7 H7 0.9300
C8 O1 1.2154(19)
C8 C9 1.461(2)
C9 C10 1.376(2)
C9 N1 1.4029(18)
C10 C11 1.3954(19)
C10 H10 0.9300
C11 C12 1.413(2)
C11 C17 1.448(2)
C12 N1 1.3911(18)
C12 C13 1.3921(19)
C13 C14 1.348(2)
C13 H13 0.9300
C14 C15 1.411(3)
C14 H14 0.9300
C15 C16 1.355(2)
C15 H15 0.9300
C16 N1 1.372(2)
C16 H16 0.9300
C17 O2 1.2261(17)
C17 C18 1.492(2)
C18 C19 1.388(2)
C18 C23 1.390(2)
C19 C20 1.377(2)
C19 H19 0.9300
C20 C21 1.379(3)
C20 H20 0.9300
C21 C22 1.394(3)
C21 C24 1.504(3)
C22 C23 1.377(2)
C22 H22 0.9300
C23 H23 0.9300
C24 H24A 0.9600
C24 H24B 0.9600
C24 H24C 0.9600

loop_
_geom_torsion_atom_site_label_1
_geom_torsion_atom_site_label_2
_geom_torsion_atom_site_label_3
_geom_torsion_atom_site_label_4
_geom_torsion
C7 C2 C3 C4 0.9(3)
C1 C2 C3 C4 179.98(17)
C2 C3 C4 C5 -0.8(3)
C3 C4 C5 C6 -0.4(2)
C3 C4 C5 C8 -178.08(15)
C4 C5 C6 C7 1.5(3)
C8 C5 C6 C7 179.29(16)
C5 C6 C7 C2 -1.5(3)
C3 C2 C7 C6 0.3(3)
C1 C2 C7 C6 -178.82(18)
C4 C5 C8 O1 144.04(18)
C6 C5 C8 O1 -33.6(2)
C4 C5 C8 C9 -36.9(2)
C6 C5 C8 C9 145.39(15)
O1 C8 C9 C10 150.62(18)
C5 C8 C9 C10 -28.4(2)
O1 C8 C9 N1 -19.9(3)
C5 C8 C9 N1 161.09(15)
N1 C9 C10 C11 0.51(19)
C8 C9 C10 C11 -171.27(16)
C9 C10 C11 C12 -0.31(18)
C9 C10 C11 C17 176.32(16)
C10 C11 C12 N1 -0.01(18)
C17 C11 C12 N1 -176.72(15)
C10 C11 C12 C13 -177.23(16)
C17 C11 C12 C13 6.1(3)
N1 C12 C13 C14 -1.1(2)
C11 C12 C13 C14 175.85(17)
C12 C13 C14 C15 0.0(3)
C13 C14 C15 C16 0.6(3)
C14 C15 C16 N1 -0.2(3)
C10 C11 C17 O2 -159.62(17)
C12 C11 C17 O2 16.4(3)
C10 C11 C17 C18 18.5(2)
C12 C11 C17 C18 -165.47(14)
O2 C17 C18 C19 -138.62(17)
C11 C17 C18 C19 43.2(2)
O2 C17 C18 C23 38.6(2)
C11 C17 C18 C23 -139.58(16)
C23 C18 C19 C20 0.8(2)
C17 C18 C19 C20 178.08(14)
C18 C19 C20 C21 1.9(2)
C19 C20 C21 C22 -2.3(2)
C19 C20 C21 C24 177.84(18)
C20 C21 C22 C23 0.0(3)
C24 C21 C22 C23 179.85(18)
C21 C22 C23 C18 2.7(3)
C19 C18 C23 C22 -3.1(2)
C17 C18 C23 C22 179.55(16)
C15 C16 N1 C12 -0.9(2)
C15 C16 N1 C9 -176.43(16)
C13 C12 N1 C16 1.6(2)
C11 C12 N1 C16 -176.08(14)
C13 C12 N1 C9 177.96(13)
C11 C12 N1 C9 0.32(18)
C10 C9 N1 C16 175.43(17)
C8 C9 N1 C16 -12.4(3)
C10 C9 N1 C12 -0.51(18)
C8 C9 N1 C12 171.69(15)
